data_4024905
loop_
_publ_author_name
'Dongchuan Wang'
'Jiangli Fan'
'Xinqin Gao'
'Bingshuai Wang'
'Shiguo Sun'
'Xiaojun Peng'

_publ_section_title
;
Carboxyl BODIPY Dyes from Bicarboxylic Anhydrides: One-Pot Preparation,
Spectral Properties, Photostability, and Biolabeling
;
_journal_name_full 'Journal of Organic Chemistry'
_journal_page_first 7675
_journal_page_last 7683
_journal_paper_doi 10.1021/jo901149y
_journal_volume 74
_journal_year 2009
_chemical_formula_moiety 'C16 H14 B F2 N3 O4'
_chemical_formula_sum 'C16 H14 B F2 N3 O4'
_chemical_formula_weight 361.11
_space_group_IT_number 2
_symmetry_cell_setting triclinic
_symmetry_space_group_name_Hall '-P 1'
_symmetry_space_group_name_H-M 'P -1'
_atom_sites_solution_hydrogens geom
_atom_sites_solution_primary direct
_atom_sites_solution_secondary difmap
_audit_creation_method SHELXL-97
_cell_angle_alpha 89.016(9)
_cell_angle_beta 89.595(8)
_cell_angle_gamma 83.854(9)
_cell_formula_units_Z 2
_cell_length_a 6.614(4)
_cell_length_b 9.211(6)
_cell_length_c 13.474(9)
_cell_measurement_reflns_used 4761
_cell_measurement_temperature 298(2)
_cell_measurement_theta_max 28.39
_cell_measurement_theta_min 2.67
_cell_volume 816.0(9)
_computing_cell_refinement 'SAINT-Plus (Bruker, 2001)'
_computing_data_collection 'APEX2 (Bruker, 2005)'
_computing_data_reduction SAINT
_computing_molecular_graphics 'SHELXTL (Bruker, 1997)'
_computing_publication_material SHELXTL
_computing_structure_refinement 'SHELXL-97 (Sheldrick, 1997)'
_computing_structure_solution 'SHELXS-97 (Sheldrick, 1990)'
_diffrn_ambient_temperature 298(2)
_diffrn_detector_area_resol_mean 11.05
_diffrn_measured_fraction_theta_full 0.944
_diffrn_measured_fraction_theta_max 0.944
_diffrn_measurement_device_type 'Bruker SMART APEX II CCD area detector'
_diffrn_measurement_method '\f and \w scan'
_diffrn_radiation_monochromator graphite
_diffrn_radiation_source 'fine-focus sealed tube'
_diffrn_radiation_type MoK\a
_diffrn_radiation_wavelength 0.71073
_diffrn_reflns_av_R_equivalents 0.0243
_diffrn_reflns_av_sigmaI/netI 0.0392
_diffrn_reflns_limit_h_max 7
_diffrn_reflns_limit_h_min -7
_diffrn_reflns_limit_k_max 7
_diffrn_reflns_limit_k_min -10
_diffrn_reflns_limit_l_max 15
_diffrn_reflns_limit_l_min -16
_diffrn_reflns_number 3755
_diffrn_reflns_theta_full 25.00
_diffrn_reflns_theta_max 25.00
_diffrn_reflns_theta_min 2.22
_exptl_absorpt_coefficient_mu 0.120
_exptl_absorpt_correction_T_max 0.9928
_exptl_absorpt_correction_T_min 0.9537
_exptl_absorpt_correction_type multi-scan
_exptl_absorpt_process_details '(SADABS; Sheldrick, 1997)'
_exptl_crystal_colour red
_exptl_crystal_density_diffrn 1.470
_exptl_crystal_density_meas ?
_exptl_crystal_density_method 'not measured'
_exptl_crystal_description slice
_exptl_crystal_F_000 372
_exptl_crystal_size_max 0.40
_exptl_crystal_size_mid 0.14
_exptl_crystal_size_min 0.06
_refine_diff_density_max 0.289
_refine_diff_density_min -0.357
_refine_diff_density_rms 0.058
_refine_ls_extinction_coef 0.036(6)
_refine_ls_extinction_method SHELXL
_refine_ls_goodness_of_fit_ref 1.181
_refine_ls_hydrogen_treatment constr
_refine_ls_matrix_type full
_refine_ls_number_parameters 236
_refine_ls_number_reflns 2707
_refine_ls_number_restraints 0
_refine_ls_restrained_S_all 1.181
_refine_ls_R_factor_all 0.0662
_refine_ls_R_factor_gt 0.0471
_refine_ls_shift/su_max 0.000
_refine_ls_shift/su_mean 0.000
_refine_ls_structure_factor_coef Fsqd
_refine_ls_weighting_details 'calc w=1/[\s^2^(Fo^2^)+(0.0854P)^2^+0.3906P] where P=(Fo^2^+2Fc^2^)/3'
_refine_ls_weighting_scheme calc
_refine_ls_wR_factor_gt 0.1197
_refine_ls_wR_factor_ref 0.1622
_reflns_number_gt 2056
_reflns_number_total 2707
_reflns_threshold_expression >2sigma(I)
_cod_data_source_file jo901149y_si_001.cif
_cod_data_source_block d
_cod_depositor_comments
;
The following automatic conversions were performed:

'_exptl_crystal_density_meas' value 'none' was changed to '?' - the
value is perceived as not measured.

Automatic conversion script
Id: cif_fix_values 3008 2015-01-20 13:52:24Z robertas 
;
_cod_original_sg_symbol_H-M p-1
_cod_database_code 4024905

loop_
_symmetry_equiv_pos_as_xyz
'x, y, z'
'-x, -y, -z'

loop_
_atom_site_label
_atom_site_type_symbol
_atom_site_fract_x
_atom_site_fract_y
_atom_site_fract_z
_atom_site_U_iso_or_equiv
_atom_site_adp_type
_atom_site_occupancy
_atom_site_symmetry_multiplicity
_atom_site_calc_flag
_atom_site_refinement_flags
_atom_site_disorder_assembly
_atom_site_disorder_group
B B 0.8229(5) 0.8581(4) 0.5932(2) 0.0428(8) Uani 1 1 d . . .
C1 C 0.3796(5) 0.6400(3) 0.6297(2) 0.0514(8) Uani 1 1 d . . .
H1A H 0.2678 0.5967 0.6076 0.062 Uiso 1 1 calc R . .
C2 C 0.5001(5) 0.7267(3) 0.5732(2) 0.0509(8) Uani 1 1 d . . .
H2A H 0.4800 0.7510 0.5064 0.061 Uiso 1 1 calc R . .
C3 C 0.3743(5) 0.7513(3) 1.2814(2) 0.0408(7) Uani 1 1 d . . .
C4 C 0.0469(5) 0.6594(3) 1.2647(2) 0.0474(8) Uani 1 1 d . . .
H4A H 0.0342 0.5559 1.2596 0.057 Uiso 1 1 calc R . .
H4B H -0.0833 0.7089 1.2848 0.057 Uiso 1 1 calc R . .
C5 C 1.1801(5) 0.9623(3) 0.7861(2) 0.0440(7) Uani 1 1 d . . .
H5A H 1.2882 1.0101 0.8076 0.053 Uiso 1 1 calc R . .
C6 C 1.0643(4) 0.8774(3) 0.8437(2) 0.0425(7) Uani 1 1 d . . .
H6A H 1.0802 0.8565 0.9112 0.051 Uiso 1 1 calc R . .
C7 C 0.1139(5) 0.7202(3) 1.1677(2) 0.0474(8) Uani 1 1 d . . .
C8 C 0.2113(4) 0.6853(3) 1.3391(2) 0.0447(7) Uani 1 1 d . . .
H8A H 0.1560 0.7512 1.3903 0.054 Uiso 1 1 calc R . .
H8B H 0.2656 0.5939 1.3703 0.054 Uiso 1 1 calc R . .
C9 C 1.1059(4) 0.9633(3) 0.6903(2) 0.0425(7) Uani 1 1 d . . .
H9A H 1.1592 1.0118 0.6367 0.051 Uiso 1 1 calc R . .
C10 C 0.6107(5) 0.7963(3) 0.9682(2) 0.0431(7) Uani 1 1 d . . .
H10A H 0.6995 0.8682 0.9875 0.052 Uiso 1 1 calc R . .
H10B H 0.4993 0.8465 0.9304 0.052 Uiso 1 1 calc R . .
C11 C 0.4576(4) 0.6312(3) 0.7239(2) 0.0424(7) Uani 1 1 d . . .
H11A H 0.4079 0.5807 0.7776 0.051 Uiso 1 1 calc R . .
C12 C 0.7293(4) 0.6827(3) 0.9030(2) 0.0374(7) Uani 1 1 d . . .
H12A H 0.8606 0.6530 0.9327 0.045 Uiso 1 1 calc R . .
H12B H 0.6560 0.5972 0.8995 0.045 Uiso 1 1 calc R . .
C13 C 0.5283(4) 0.7288(3) 1.0590(2) 0.0401(7) Uani 1 1 d . . .
C14 C 0.6267(4) 0.7122(3) 0.72470(19) 0.0333(6) Uani 1 1 d . . .
C15 C 0.9171(4) 0.8283(3) 0.7808(2) 0.0367(7) Uani 1 1 d . . .
C16 C 0.7602(4) 0.7412(3) 0.7996(2) 0.0341(6) Uani 1 1 d . . .
F1 F 0.7456(3) 0.9875(2) 0.54915(16) 0.0708(7) Uani 1 1 d . . .
F2 F 0.9405(3) 0.7755(3) 0.52486(15) 0.0746(7) Uani 1 1 d . . .
N1 N 0.2945(4) 0.7758(3) 1.18614(17) 0.0448(6) Uani 1 1 d . . .
N2 N 0.6487(4) 0.7696(2) 0.62925(17) 0.0395(6) Uani 1 1 d . . .
N3 N 0.9469(3) 0.8850(2) 0.68509(16) 0.0360(6) Uani 1 1 d . . .
O1 O 0.0357(4) 0.7238(3) 1.0867(2) 0.0765(8) Uani 1 1 d . . .
O2 O 0.5384(4) 0.7802(3) 1.30583(19) 0.0653(7) Uani 1 1 d . . .
O3 O 0.5557(4) 0.6068(2) 1.08790(16) 0.0556(6) Uani 1 1 d . . .
O4 O 0.4028(3) 0.8354(2) 1.10971(16) 0.0530(6) Uani 1 1 d . . .

loop_
_atom_site_aniso_label
_atom_site_aniso_U_11
_atom_site_aniso_U_22
_atom_site_aniso_U_33
_atom_site_aniso_U_23
_atom_site_aniso_U_13
_atom_site_aniso_U_12
B 0.045(2) 0.0553(18) 0.0273(16) 0.0073(14) 0.0094(14) -0.0053(15)
C1 0.0454(18) 0.0611(18) 0.0490(19) 0.0033(15) -0.0088(15) -0.0127(14)
C2 0.0503(19) 0.0605(18) 0.0422(18) 0.0028(14) -0.0038(15) -0.0074(15)
C3 0.0364(16) 0.0550(16) 0.0306(15) -0.0053(12) 0.0083(13) -0.0027(13)
C4 0.0372(16) 0.0541(17) 0.0511(19) -0.0012(14) 0.0139(14) -0.0067(13)
C5 0.0405(17) 0.0502(16) 0.0428(17) 0.0024(13) -0.0004(14) -0.0120(13)
C6 0.0434(17) 0.0464(15) 0.0382(16) 0.0002(12) 0.0048(13) -0.0074(12)
C7 0.0426(17) 0.0595(18) 0.0393(18) -0.0041(14) 0.0058(14) -0.0016(14)
C8 0.0421(17) 0.0583(17) 0.0326(15) 0.0031(13) 0.0129(13) -0.0018(13)
C9 0.0395(16) 0.0467(15) 0.0413(17) 0.0083(12) 0.0097(13) -0.0073(12)
C10 0.0507(18) 0.0424(14) 0.0360(16) 0.0051(12) 0.0169(14) -0.0062(12)
C11 0.0429(17) 0.0413(14) 0.0432(17) 0.0025(12) 0.0065(13) -0.0061(12)
C12 0.0451(16) 0.0393(13) 0.0281(14) 0.0053(11) 0.0072(12) -0.0071(12)
C13 0.0455(17) 0.0451(15) 0.0319(15) -0.0008(12) 0.0109(13) -0.0156(12)
C14 0.0354(15) 0.0366(13) 0.0266(14) 0.0025(10) 0.0062(11) 0.0003(11)
C15 0.0386(15) 0.0381(13) 0.0329(15) 0.0020(11) 0.0116(12) -0.0025(11)
C16 0.0388(15) 0.0324(12) 0.0300(14) 0.0017(10) 0.0102(12) 0.0006(11)
F1 0.0761(14) 0.0739(13) 0.0638(14) 0.0365(11) -0.0177(11) -0.0194(11)
F2 0.0601(13) 0.1229(18) 0.0425(12) -0.0259(11) 0.0226(10) -0.0158(12)
N1 0.0399(14) 0.0670(15) 0.0289(13) 0.0040(11) 0.0105(11) -0.0132(12)
N2 0.0418(14) 0.0444(12) 0.0316(13) 0.0026(10) 0.0067(11) -0.0024(10)
N3 0.0367(13) 0.0426(12) 0.0283(12) 0.0064(9) 0.0090(10) -0.0036(10)
O1 0.0713(18) 0.111(2) 0.0475(16) -0.0037(14) -0.0112(13) -0.0131(15)
O2 0.0431(14) 0.0995(19) 0.0557(16) -0.0076(13) 0.0075(12) -0.0188(12)
O3 0.0806(16) 0.0462(12) 0.0406(12) 0.0092(9) 0.0199(12) -0.0128(11)
O4 0.0637(14) 0.0535(12) 0.0411(13) 0.0055(9) 0.0281(11) -0.0065(10)

loop_
_atom_type_symbol
_atom_type_description
_atom_type_scat_dispersion_real
_atom_type_scat_dispersion_imag
_atom_type_scat_source
C C 0.0033 0.0016 'International Tables Vol C Tables 4.2.6.8 and 6.1.1.4'
H H 0.0000 0.0000 'International Tables Vol C Tables 4.2.6.8 and 6.1.1.4'
B B 0.0013 0.0007 'International Tables Vol C Tables 4.2.6.8 and 6.1.1.4'
N N 0.0061 0.0033 'International Tables Vol C Tables 4.2.6.8 and 6.1.1.4'
O O 0.0106 0.0060 'International Tables Vol C Tables 4.2.6.8 and 6.1.1.4'
F F 0.0171 0.0103 'International Tables Vol C Tables 4.2.6.8 and 6.1.1.4'

loop_
_geom_angle_atom_site_label_1
_geom_angle_atom_site_label_2
_geom_angle_atom_site_label_3
_geom_angle
_geom_angle_site_symmetry_1
_geom_angle_site_symmetry_3
_geom_angle_publ_flag
F1 B F2 109.3(3) . . ?
F1 B N3 111.0(3) . . ?
F2 B N3 110.9(3) . . ?
F1 B N2 110.7(3) . . ?
F2 B N2 108.5(3) . . ?
N3 B N2 106.4(2) . . ?
C11 C1 C2 107.0(3) . . ?
C11 C1 H1A 126.5 . . ?
C2 C1 H1A 126.5 . . ?
N2 C2 C1 110.1(3) . . ?
N2 C2 H2A 124.9 . . ?
C1 C2 H2A 124.9 . . ?
O2 C3 N1 124.2(3) . . ?
O2 C3 C8 131.0(3) . . ?
N1 C3 C8 104.8(3) . . ?
C7 C4 C8 105.8(2) . . ?
C7 C4 H4A 110.6 . . ?
C8 C4 H4A 110.6 . . ?
C7 C4 H4B 110.6 . . ?
C8 C4 H4B 110.6 . . ?
H4A C4 H4B 108.7 . . ?
C6 C5 C9 107.5(3) . . ?
C6 C5 H5A 126.3 . . ?
C9 C5 H5A 126.3 . . ?
C5 C6 C15 106.8(3) . . ?
C5 C6 H6A 126.6 . . ?
C15 C6 H6A 126.6 . . ?
O1 C7 N1 123.3(3) . . ?
O1 C7 C4 130.6(3) . . ?
N1 C7 C4 106.0(3) . . ?
C3 C8 C4 106.4(2) . . ?
C3 C8 H8A 110.4 . . ?
C4 C8 H8A 110.4 . . ?
C3 C8 H8B 110.4 . . ?
C4 C8 H8B 110.4 . . ?
H8A C8 H8B 108.6 . . ?
N3 C9 C5 110.9(2) . . ?
N3 C9 H9A 124.5 . . ?
C5 C9 H9A 124.5 . . ?
C13 C10 C12 111.9(2) . . ?
C13 C10 H10A 109.2 . . ?
C12 C10 H10A 109.2 . . ?
C13 C10 H10B 109.2 . . ?
C12 C10 H10B 109.2 . . ?
H10A C10 H10B 107.9 . . ?
C1 C11 C14 107.7(3) . . ?
C1 C11 H11A 126.2 . . ?
C14 C11 H11A 126.2 . . ?
C16 C12 C10 111.8(2) . . ?
C16 C12 H12A 109.3 . . ?
C10 C12 H12A 109.3 . . ?
C16 C12 H12B 109.3 . . ?
C10 C12 H12B 109.3 . . ?
H12A C12 H12B 107.9 . . ?
O3 C13 O4 122.1(2) . . ?
O3 C13 C10 128.9(3) . . ?
O4 C13 C10 109.0(2) . . ?
C16 C14 N2 120.2(2) . . ?
C16 C14 C11 132.3(2) . . ?
N2 C14 C11 107.5(3) . . ?
C16 C15 N3 120.6(3) . . ?
C16 C15 C6 131.4(3) . . ?
N3 C15 C6 108.0(2) . . ?
C14 C16 C15 120.8(2) . . ?
C14 C16 C12 119.4(2) . . ?
C15 C16 C12 119.8(3) . . ?
C7 N1 O4 120.8(3) . . ?
C7 N1 C3 116.4(2) . . ?
O4 N1 C3 122.3(2) . . ?
C2 N2 C14 107.7(2) . . ?
C2 N2 B 126.3(3) . . ?
C14 N2 B 125.9(3) . . ?
C9 N3 C15 106.8(3) . . ?
C9 N3 B 127.4(2) . . ?
C15 N3 B 125.8(2) . . ?
N1 O4 C13 112.2(2) . . ?

loop_
_geom_bond_atom_site_label_1
_geom_bond_atom_site_label_2
_geom_bond_distance
_geom_bond_site_symmetry_2
_geom_bond_publ_flag
B F1 1.373(4) . ?
B F2 1.385(4) . ?
B N3 1.529(4) . ?
B N2 1.551(4) . ?
C1 C11 1.372(5) . ?
C1 C2 1.400(4) . ?
C1 H1A 0.9300 . ?
C2 N2 1.341(4) . ?
C2 H2A 0.9300 . ?
C3 O2 1.195(4) . ?
C3 N1 1.397(4) . ?
C3 C8 1.499(4) . ?
C4 C7 1.495(4) . ?
C4 C8 1.524(5) . ?
C4 H4A 0.9700 . ?
C4 H4B 0.9700 . ?
C5 C6 1.378(4) . ?
C5 C9 1.384(4) . ?
C5 H5A 0.9300 . ?
C6 C15 1.411(4) . ?
C6 H6A 0.9300 . ?
C7 O1 1.210(4) . ?
C7 N1 1.376(4) . ?
C8 H8A 0.9700 . ?
C8 H8B 0.9700 . ?
C9 N3 1.340(4) . ?
C9 H9A 0.9300 . ?
C10 C13 1.489(3) . ?
C10 C12 1.526(4) . ?
C10 H10A 0.9700 . ?
C10 H10B 0.9700 . ?
C11 C14 1.409(4) . ?
C11 H11A 0.9300 . ?
C12 C16 1.505(4) . ?
C12 H12A 0.9700 . ?
C12 H12B 0.9700 . ?
C13 O3 1.180(3) . ?
C13 O4 1.400(3) . ?
C14 C16 1.394(4) . ?
C14 N2 1.395(3) . ?
C15 C16 1.397(4) . ?
C15 N3 1.403(3) . ?
N1 O4 1.389(3) . ?

loop_
_geom_torsion_atom_site_label_1
_geom_torsion_atom_site_label_2
_geom_torsion_atom_site_label_3
_geom_torsion_atom_site_label_4
_geom_torsion
_geom_torsion_site_symmetry_1
_geom_torsion_site_symmetry_2
_geom_torsion_site_symmetry_3
_geom_torsion_site_symmetry_4
_geom_torsion_publ_flag
C11 C1 C2 N2 0.5(4) . . . . ?
C9 C5 C6 C15 -0.6(3) . . . . ?
C8 C4 C7 O1 179.0(3) . . . . ?
C8 C4 C7 N1 -0.8(3) . . . . ?
O2 C3 C8 C4 -173.8(3) . . . . ?
N1 C3 C8 C4 6.5(3) . . . . ?
C7 C4 C8 C3 -3.6(3) . . . . ?
C6 C5 C9 N3 1.0(3) . . . . ?
C2 C1 C11 C14 -0.2(3) . . . . ?
C13 C10 C12 C16 163.5(3) . . . . ?
C12 C10 C13 O3 6.1(5) . . . . ?
C12 C10 C13 O4 -173.4(3) . . . . ?
C1 C11 C14 C16 179.4(3) . . . . ?
C1 C11 C14 N2 -0.1(3) . . . . ?
C5 C6 C15 C16 -179.1(3) . . . . ?
C5 C6 C15 N3 0.0(3) . . . . ?
N2 C14 C16 C15 0.3(4) . . . . ?
C11 C14 C16 C15 -179.1(3) . . . . ?
N2 C14 C16 C12 177.8(2) . . . . ?
C11 C14 C16 C12 -1.6(4) . . . . ?
N3 C15 C16 C14 -1.8(4) . . . . ?
C6 C15 C16 C14 177.2(3) . . . . ?
N3 C15 C16 C12 -179.3(2) . . . . ?
C6 C15 C16 C12 -0.3(4) . . . . ?
C10 C12 C16 C14 -96.2(3) . . . . ?
C10 C12 C16 C15 81.3(3) . . . . ?
O1 C7 N1 O4 -2.6(5) . . . . ?
C4 C7 N1 O4 177.2(2) . . . . ?
O1 C7 N1 C3 -174.3(3) . . . . ?
C4 C7 N1 C3 5.5(3) . . . . ?
O2 C3 N1 C7 172.5(3) . . . . ?
C8 C3 N1 C7 -7.7(3) . . . . ?
O2 C3 N1 O4 1.0(4) . . . . ?
C8 C3 N1 O4 -179.3(2) . . . . ?
C1 C2 N2 C14 -0.5(3) . . . . ?
C1 C2 N2 B 175.6(3) . . . . ?
C16 C14 N2 C2 -179.2(2) . . . . ?
C11 C14 N2 C2 0.4(3) . . . . ?
C16 C14 N2 B 4.7(4) . . . . ?
C11 C14 N2 B -175.8(2) . . . . ?
F1 B N2 C2 57.0(4) . . . . ?
F2 B N2 C2 -63.0(4) . . . . ?
N3 B N2 C2 177.7(2) . . . . ?
F1 B N2 C14 -127.5(3) . . . . ?
F2 B N2 C14 112.5(3) . . . . ?
N3 B N2 C14 -6.8(3) . . . . ?
C5 C9 N3 C15 -0.9(3) . . . . ?
C5 C9 N3 B -179.6(3) . . . . ?
C16 C15 N3 C9 179.8(2) . . . . ?
C6 C15 N3 C9 0.5(3) . . . . ?
C16 C15 N3 B -1.5(4) . . . . ?
C6 C15 N3 B 179.3(2) . . . . ?
F1 B N3 C9 -55.8(4) . . . . ?
F2 B N3 C9 65.9(4) . . . . ?
N2 B N3 C9 -176.3(2) . . . . ?
F1 B N3 C15 125.7(3) . . . . ?
F2 B N3 C15 -112.6(3) . . . . ?
N2 B N3 C15 5.2(3) . . . . ?
C7 N1 O4 C13 -84.4(3) . . . . ?
C3 N1 O4 C13 86.7(3) . . . . ?
O3 C13 O4 N1 -9.3(4) . . . . ?
C10 C13 O4 N1 170.2(2) . . . . ?
